data_1516432
loop_
_publ_author_name
'Han, Won-Sik'
'Son, Ho-Jin'
'Wee, Kyung-Ryang'
'Min, Kyoung-Tae'
'Kwon, Soonnam'
'Suh, Il-Hwan'
'Choi, Seung-Hoon'
'Jung, Dong Hyun'
'Kang, Sang Ook'

_publ_section_title
;
 Silicon-Based Blue Phosphorescence Host Materials: Structure and
 Photophysical Property Relationship on Methyl/Phenylsilanes Adorned with
 4-(N-Carbazolyl)phenyl Groups and Optimization of Their
 Electroluminescence by Peripheral 4-(N-Carbazolyl)phenyl Numbers
;
_journal_issue 45
_journal_name_full 'The Journal of Physical Chemistry C'
_journal_page_first 19686
_journal_paper_doi 10.1021/jp907104j
_journal_volume 113
_journal_year 2009
_chemical_formula_sum 'C48 H34 N2 Si'
_chemical_formula_weight 666.59
_chemical_name_systematic
;
 ?
;
_space_group_IT_number 15
_symmetry_cell_setting monoclinic
_symmetry_space_group_name_Hall '-C 2yc'
_symmetry_space_group_name_H-M 'C 1 2/c 1'
_atom_sites_solution_hydrogens geom
_atom_sites_solution_primary direct
_atom_sites_solution_secondary difmap
_audit_creation_method SHELXL-97
_cell_angle_alpha 90.00
_cell_angle_beta 101.527(4)
_cell_angle_gamma 90.00
_cell_formula_units_Z 12
_cell_length_a 17.632(4)
_cell_length_b 20.248(4)
_cell_length_c 30.810(6)
_cell_measurement_reflns_used 4802
_cell_measurement_temperature 253(2)
_cell_measurement_theta_max 2.14
_cell_measurement_theta_min 2.20
_cell_volume 10778(4)
_computing_cell_refinement 'SMART (Bruker, 1999)'
_computing_data_collection 'SMART (Bruker, 1999)'
_computing_data_reduction 'SAINT-Plus (Bruker, 1999)'
_computing_molecular_graphics 'Ortep-3 for Windows (Farrugia, 1997)'
_computing_publication_material 'SHELXL-97 (Sheldrick, 1997)'
_computing_structure_refinement 'SHELXL-97 (Sheldrick, 1997)'
_computing_structure_solution 'SHELXS-97 (Sheldrick, 1997)'
_diffrn_ambient_temperature 253(2)
_diffrn_measured_fraction_theta_full 0.995
_diffrn_measured_fraction_theta_max 0.995
_diffrn_measurement_device_type 'Bruker SMART 1000 CCD diffractometer'
_diffrn_measurement_method \w-scans
_diffrn_radiation_monochromator graphite
_diffrn_radiation_source 'fine-focus sealed tube'
_diffrn_radiation_type MoK\a
_diffrn_radiation_wavelength 0.71073
_diffrn_reflns_av_R_equivalents 0.0907
_diffrn_reflns_av_sigmaI/netI 0.1442
_diffrn_reflns_limit_h_max 23
_diffrn_reflns_limit_h_min -23
_diffrn_reflns_limit_k_max 27
_diffrn_reflns_limit_k_min -27
_diffrn_reflns_limit_l_max 41
_diffrn_reflns_limit_l_min -40
_diffrn_reflns_number 46899
_diffrn_reflns_theta_full 28.38
_diffrn_reflns_theta_max 28.38
_diffrn_reflns_theta_min 1.35
_exptl_absorpt_coefficient_mu 0.103
_exptl_absorpt_correction_T_max 0.9818
_exptl_absorpt_correction_T_min 0.9748
_exptl_absorpt_correction_type multi-scan
_exptl_absorpt_process_details 'SADABS (Sheldrick, 1996)'
_exptl_crystal_colour colorless
_exptl_crystal_density_diffrn 1.232
_exptl_crystal_density_method 'not measured'
_exptl_crystal_description block
_exptl_crystal_F_000 4199
_exptl_crystal_size_max 0.25
_exptl_crystal_size_mid 0.21
_exptl_crystal_size_min 0.18
_refine_diff_density_max 0.923
_refine_diff_density_min -0.729
_refine_diff_density_rms 0.287
_refine_ls_extinction_coef 0.0221(14)
_refine_ls_extinction_expression Fc^*^=kFc[1+0.001xFc^2^\l^3^/sin(2\q)]^-1/4^
_refine_ls_extinction_method SHELXL
_refine_ls_goodness_of_fit_ref 0.979
_refine_ls_hydrogen_treatment constr
_refine_ls_matrix_type full
_refine_ls_number_parameters 691
_refine_ls_number_reflns 13433
_refine_ls_number_restraints 0
_refine_ls_restrained_S_all 0.979
_refine_ls_R_factor_all 0.2057
_refine_ls_R_factor_gt 0.1165
_refine_ls_shift/su_max 0.000
_refine_ls_shift/su_mean 0.000
_refine_ls_structure_factor_coef Fsqd
_refine_ls_weighting_details 'calc w=1/[\s^2^(Fo^2^)+(0.1760P)^2^+0.0000P] where P=(Fo^2^+2Fc^2^)/3'
_refine_ls_weighting_scheme calc
_refine_ls_wR_factor_gt 0.2415
_refine_ls_wR_factor_ref 0.3219
_reflns_number_gt 5990
_reflns_number_total 13433
_reflns_threshold_expression >2sigma(I)
_cod_data_source_file jp907104j_si_002.cif
_cod_data_source_block 3b
_cod_depositor_comments
;
The following automatic conversions were performed:

'_symmetry_cell_setting' value 'Monoclinic' changed to 'monoclinic'
according to
/usr/data/users/saulius/automatic-downloads/retrospective/ACS/lib/dictionaries/cif_core.dic
dictionary named 'cif_core.dic' version 2.4.2 from 2011-04-26.

Automatic conversion script
Id: cif_fix_values 2281 2013-09-26 08:29:07Z andrius 
;
_cod_original_sg_symbol_H-M C2/c
_cod_database_code 1516432

loop_
_symmetry_equiv_pos_as_xyz
'x, y, z'
'-x, y, -z+1/2'
'x+1/2, y+1/2, z'
'-x+1/2, y+1/2, -z+1/2'
'-x, -y, -z'
'x, -y, z-1/2'
'-x+1/2, -y+1/2, -z'
'x+1/2, -y+1/2, z-1/2'

loop_
_atom_site_label
_atom_site_type_symbol
_atom_site_fract_x
_atom_site_fract_y
_atom_site_fract_z
_atom_site_U_iso_or_equiv
_atom_site_adp_type
_atom_site_occupancy
_atom_site_symmetry_multiplicity
_atom_site_calc_flag
_atom_site_refinement_flags
Si1 Si 0.33014(5) 0.17487(5) 0.31495(3) 0.0435(3) Uani 1 1 d .
Si2 Si 0.0000 0.03260(7) 0.2500 0.0499(4) Uani 1 2 d S
N1 N 0.36497(17) -0.01284(15) 0.16529(9) 0.0503(7) Uani 1 1 d .
N2 N 0.26401(18) 0.00519(16) 0.46692(9) 0.0563(8) Uani 1 1 d .
N3 N 0.05240(17) 0.20641(14) 0.09681(9) 0.0515(7) Uani 1 1 d .
C1 C 0.4172(2) 0.22857(18) 0.33421(11) 0.0496(8) Uani 1 1 d .
C2 C 0.24570(19) 0.22836(16) 0.29235(10) 0.0433(8) Uani 1 1 d .
C3 C 0.34463(19) 0.11635(17) 0.27019(11) 0.0461(8) Uani 1 1 d .
C4 C 0.31036(19) 0.12526(17) 0.36291(10) 0.0446(8) Uani 1 1 d .
C5 C 0.4535(3) 0.2305(3) 0.37731(16) 0.109(2) Uani 1 1 d .
H5 H 0.4380 0.2018 0.3974 0.131 Uiso 1 1 calc R
C6 C 0.5134(4) 0.2744(4) 0.3921(2) 0.150(3) Uani 1 1 d .
H6 H 0.5350 0.2762 0.4222 0.180 Uiso 1 1 calc R
C7 C 0.5407(3) 0.3141(3) 0.36427(19) 0.0902(16) Uani 1 1 d .
H7 H 0.5809 0.3433 0.3747 0.108 Uiso 1 1 calc R
C8 C 0.5094(3) 0.3111(2) 0.3211(2) 0.0918(16) Uani 1 1 d .
H8 H 0.5288 0.3374 0.3011 0.110 Uiso 1 1 calc R
C9 C 0.4485(3) 0.2690(2) 0.30634(16) 0.0830(14) Uani 1 1 d .
H9 H 0.4275 0.2677 0.2762 0.100 Uiso 1 1 calc R
C10 C 0.2233(3) 0.28043(19) 0.31662(13) 0.0655(11) Uani 1 1 d .
H10 H 0.2517 0.2893 0.3448 0.079 Uiso 1 1 calc R
C11 C 0.1598(3) 0.3191(2) 0.29972(16) 0.0777(13) Uani 1 1 d .
H11 H 0.1453 0.3527 0.3170 0.093 Uiso 1 1 calc R
C12 C 0.1181(3) 0.3087(2) 0.25802(16) 0.0751(12) Uani 1 1 d .
H12 H 0.0756 0.3351 0.2467 0.090 Uiso 1 1 calc R
C13 C 0.1395(3) 0.2595(2) 0.23348(15) 0.0790(13) Uani 1 1 d .
H13 H 0.1120 0.2525 0.2048 0.095 Uiso 1 1 calc R
C14 C 0.2012(2) 0.2196(2) 0.25030(13) 0.0632(11) Uani 1 1 d .
H14 H 0.2136 0.1854 0.2328 0.076 Uiso 1 1 calc R
C15 C 0.3029(2) 0.05728(18) 0.26304(11) 0.0527(9) Uani 1 1 d .
H15 H 0.2695 0.0463 0.2818 0.063 Uiso 1 1 calc R
C16 C 0.3098(2) 0.01492(18) 0.22913(12) 0.0529(9) Uani 1 1 d .
H16 H 0.2821 -0.0245 0.2256 0.064 Uiso 1 1 calc R
C17 C 0.3576(2) 0.03060(17) 0.20033(11) 0.0463(8) Uani 1 1 d .
C18 C 0.3997(2) 0.08832(19) 0.20632(13) 0.0637(11) Uani 1 1 d .
H18 H 0.4322 0.0993 0.1871 0.076 Uiso 1 1 calc R
C19 C 0.3934(3) 0.1297(2) 0.24089(13) 0.0656(11) Uani 1 1 d .
H19 H 0.4230 0.1681 0.2448 0.079 Uiso 1 1 calc R
C20 C 0.3046(2) -0.03679(19) 0.13313(12) 0.0549(9) Uani 1 1 d .
C21 C 0.2269(2) -0.0243(2) 0.12735(15) 0.0775(13) Uani 1 1 d .
H21 H 0.2073 0.0037 0.1464 0.093 Uiso 1 1 calc R
C22 C 0.1789(3) -0.0548(3) 0.09229(19) 0.1042(18) Uani 1 1 d .
H22 H 0.1259 -0.0474 0.0878 0.125 Uiso 1 1 calc R
C23 C 0.2074(3) -0.0957(3) 0.06393(18) 0.1017(18) Uani 1 1 d .
H23 H 0.1732 -0.1151 0.0405 0.122 Uiso 1 1 calc R
C24 C 0.2843(3) -0.1086(2) 0.06922(15) 0.0809(13) Uani 1 1 d .
H24 H 0.3030 -0.1367 0.0499 0.097 Uiso 1 1 calc R
C25 C 0.3347(2) -0.07842(19) 0.10454(12) 0.0562(9) Uani 1 1 d .
C26 C 0.4169(2) -0.08085(17) 0.12025(12) 0.0521(9) Uani 1 1 d .
C27 C 0.4771(3) -0.11462(19) 0.10705(14) 0.0673(12) Uani 1 1 d .
H27 H 0.4671 -0.1412 0.0819 0.081 Uiso 1 1 calc R
C28 C 0.5514(3) -0.1087(2) 0.13121(16) 0.0735(13) Uani 1 1 d .
H28 H 0.5916 -0.1313 0.1224 0.088 Uiso 1 1 calc R
C29 C 0.5664(2) -0.0690(2) 0.16866(15) 0.0679(11) Uani 1 1 d .
H29 H 0.6168 -0.0659 0.1848 0.081 Uiso 1 1 calc R
C30 C 0.5084(2) -0.03405(18) 0.18260(13) 0.0545(9) Uani 1 1 d .
H30 H 0.5189 -0.0074 0.2076 0.065 Uiso 1 1 calc R
C31 C 0.4337(2) -0.04029(16) 0.15777(11) 0.0459(8) Uani 1 1 d .
C32 C 0.3541(2) 0.06896(18) 0.37716(11) 0.0503(9) Uani 1 1 d .
H32 H 0.3943 0.0575 0.3632 0.060 Uiso 1 1 calc R
C33 C 0.3399(2) 0.02980(18) 0.41111(11) 0.0508(9) Uani 1 1 d .
H33 H 0.3696 -0.0078 0.4193 0.061 Uiso 1 1 calc R
C34 C 0.28175(19) 0.04620(18) 0.43289(11) 0.0476(8) Uani 1 1 d .
C35 C 0.2392(2) 0.1025(2) 0.42101(12) 0.0598(10) Uani 1 1 d .
H35 H 0.2018 0.1154 0.4367 0.072 Uiso 1 1 calc R
C36 C 0.2520(2) 0.14017(19) 0.38559(12) 0.0557(9) Uani 1 1 d .
H36 H 0.2205 0.1765 0.3768 0.067 Uiso 1 1 calc R
C37 C 0.1903(2) -0.0196(2) 0.46847(13) 0.0644(11) Uani 1 1 d .
C38 C 0.1206(3) -0.0077(3) 0.44095(16) 0.0908(16) Uani 1 1 d .
H38 H 0.1157 0.0213 0.4171 0.109 Uiso 1 1 calc R
C39 C 0.0575(4) -0.0414(4) 0.4506(2) 0.132(3) Uani 1 1 d .
H39 H 0.0093 -0.0350 0.4324 0.158 Uiso 1 1 calc R
C40 C 0.0630(5) -0.0836(4) 0.4856(3) 0.137(3) Uani 1 1 d .
H40 H 0.0189 -0.1047 0.4910 0.165 Uiso 1 1 calc R
C41 C 0.1319(4) -0.0946(3) 0.5124(2) 0.110(2) Uani 1 1 d .
H41 H 0.1355 -0.1234 0.5362 0.133 Uiso 1 1 calc R
C42 C 0.1974(3) -0.0633(2) 0.50444(14) 0.0755(13) Uani 1 1 d .
C43 C 0.2771(3) -0.06530(19) 0.52525(13) 0.0672(12) Uani 1 1 d .
C44 C 0.3195(4) -0.0982(2) 0.56251(15) 0.0897(17) Uani 1 1 d .
H44 H 0.2945 -0.1263 0.5790 0.108 Uiso 1 1 calc R
C45 C 0.3980(4) -0.0886(3) 0.57444(15) 0.0978(19) Uani 1 1 d .
H45 H 0.4265 -0.1111 0.5986 0.117 Uiso 1 1 calc R
C46 C 0.4345(3) -0.0461(3) 0.55097(14) 0.0883(16) Uani 1 1 d .
H46 H 0.4875 -0.0397 0.5601 0.106 Uiso 1 1 calc R
C47 C 0.3962(3) -0.0123(2) 0.51437(13) 0.0681(11) Uani 1 1 d .
H47 H 0.4221 0.0164 0.4988 0.082 Uiso 1 1 calc R
C48 C 0.3175(2) -0.02299(18) 0.50183(11) 0.0562(10) Uani 1 1 d .
C49 C 0.0855(2) -0.02104(18) 0.27124(12) 0.0522(9) Uani 1 1 d .
C50 C 0.0178(2) 0.08678(18) 0.20377(12) 0.0523(9) Uani 1 1 d .
C51 C 0.1265(2) -0.0176(2) 0.31458(15) 0.0678(11) Uani 1 1 d .
H51 H 0.1128 0.0144 0.3333 0.081 Uiso 1 1 calc R
C52 C 0.1865(3) -0.0596(3) 0.33089(18) 0.0852(14) Uani 1 1 d .
H52 H 0.2115 -0.0565 0.3604 0.102 Uiso 1 1 calc R
C53 C 0.2095(3) -0.1060(3) 0.3040(2) 0.0838(14) Uani 1 1 d .
H53 H 0.2504 -0.1342 0.3150 0.101 Uiso 1 1 calc R
C54 C 0.1717(3) -0.1105(2) 0.26070(18) 0.0797(14) Uani 1 1 d .
H54 H 0.1876 -0.1413 0.2420 0.096 Uiso 1 1 calc R
C55 C 0.1100(3) -0.0692(2) 0.24488(14) 0.0651(11) Uani 1 1 d .
H55 H 0.0840 -0.0737 0.2156 0.078 Uiso 1 1 calc R
C56 C 0.0747(3) 0.0726(2) 0.17956(14) 0.0686(12) Uani 1 1 d .
H56 H 0.1071 0.0366 0.1877 0.082 Uiso 1 1 calc R
C57 C 0.0842(3) 0.11037(19) 0.14387(13) 0.0678(12) Uani 1 1 d .
H57 H 0.1212 0.0987 0.1276 0.081 Uiso 1 1 calc R
C58 C 0.0390(2) 0.16547(18) 0.13240(11) 0.0519(9) Uani 1 1 d .
C59 C -0.0172(2) 0.18149(18) 0.15590(12) 0.0545(9) Uani 1 1 d .
H59 H -0.0478 0.2188 0.1483 0.065 Uiso 1 1 calc R
C60 C -0.0278(2) 0.14254(18) 0.19036(12) 0.0572(10) Uani 1 1 d .
H60 H -0.0668 0.1535 0.2055 0.069 Uiso 1 1 calc R
C61 C 0.1232(2) 0.23248(18) 0.09249(11) 0.0516(9) Uani 1 1 d .
C62 C 0.1952(2) 0.2272(2) 0.12062(13) 0.0636(11) Uani 1 1 d .
H62 H 0.2020 0.2024 0.1465 0.076 Uiso 1 1 calc R
C63 C 0.2558(3) 0.2604(3) 0.10856(18) 0.0862(14) Uani 1 1 d .
H63 H 0.3045 0.2581 0.1269 0.103 Uiso 1 1 calc R
C64 C 0.2464(3) 0.2973(3) 0.0698(2) 0.0966(17) Uani 1 1 d .
H64 H 0.2888 0.3183 0.0623 0.116 Uiso 1 1 calc R
C65 C 0.1753(3) 0.3029(2) 0.04266(17) 0.0820(14) Uani 1 1 d .
H65 H 0.1692 0.3280 0.0169 0.098 Uiso 1 1 calc R
C66 C 0.1120(2) 0.27087(18) 0.05378(12) 0.0560(10) Uani 1 1 d .
C67 C 0.0317(3) 0.26819(19) 0.03448(12) 0.0597(10) Uani 1 1 d .
C68 C -0.0144(3) 0.2969(2) -0.00295(15) 0.0808(14) Uani 1 1 d .
H68 H 0.0076 0.3240 -0.0215 0.097 Uiso 1 1 calc R
C69 C -0.0917(3) 0.2849(3) -0.01193(17) 0.0979(17) Uani 1 1 d .
H69 H -0.1227 0.3049 -0.0364 0.117 Uiso 1 1 calc R
C70 C -0.1251(3) 0.2436(3) 0.01448(18) 0.0934(16) Uani 1 1 d .
H70 H -0.1780 0.2352 0.0069 0.112 Uiso 1 1 calc R
C71 C -0.0821(3) 0.2147(2) 0.05168(15) 0.0724(12) Uani 1 1 d .
H71 H -0.1050 0.1874 0.0697 0.087 Uiso 1 1 calc R
C72 C -0.0043(2) 0.22748(18) 0.06136(12) 0.0542(9) Uani 1 1 d .

loop_
_atom_site_aniso_label
_atom_site_aniso_U_11
_atom_site_aniso_U_22
_atom_site_aniso_U_33
_atom_site_aniso_U_23
_atom_site_aniso_U_13
_atom_site_aniso_U_12
Si1 0.0496(6) 0.0462(6) 0.0366(5) 0.0007(4) 0.0129(4) 0.0002(4)
Si2 0.0606(9) 0.0494(8) 0.0466(8) 0.000 0.0271(7) 0.000
N1 0.0513(17) 0.0545(18) 0.0475(16) -0.0081(14) 0.0158(13) 0.0039(14)
N2 0.0579(19) 0.067(2) 0.0463(17) 0.0117(15) 0.0162(14) -0.0014(16)
N3 0.0596(19) 0.0493(18) 0.0487(16) 0.0053(13) 0.0179(14) -0.0035(14)
C1 0.053(2) 0.051(2) 0.0449(19) 0.0041(16) 0.0108(16) -0.0012(16)
C2 0.0528(19) 0.0414(19) 0.0373(16) -0.0007(14) 0.0128(14) -0.0038(15)
C3 0.0497(19) 0.048(2) 0.0442(18) 0.0027(15) 0.0178(15) 0.0033(16)
C4 0.0474(19) 0.049(2) 0.0388(16) -0.0016(15) 0.0113(14) 0.0022(15)
C5 0.122(4) 0.134(5) 0.062(3) 0.020(3) -0.007(3) -0.071(4)
C6 0.150(6) 0.191(7) 0.088(4) 0.038(4) -0.026(4) -0.108(6)
C7 0.060(3) 0.094(4) 0.106(4) 0.015(3) -0.008(3) -0.026(3)
C8 0.092(4) 0.079(3) 0.113(4) 0.006(3) 0.040(3) -0.030(3)
C9 0.106(4) 0.082(3) 0.066(3) 0.002(2) 0.030(3) -0.025(3)
C10 0.089(3) 0.056(2) 0.049(2) -0.0083(18) 0.008(2) 0.013(2)
C11 0.099(3) 0.060(3) 0.080(3) -0.003(2) 0.031(3) 0.028(3)
C12 0.064(3) 0.080(3) 0.082(3) 0.015(3) 0.015(2) 0.019(2)
C13 0.066(3) 0.091(4) 0.070(3) -0.005(3) -0.011(2) 0.015(2)
C14 0.065(2) 0.068(3) 0.052(2) -0.018(2) 0.0016(18) 0.008(2)
C15 0.061(2) 0.055(2) 0.0496(19) 0.0006(17) 0.0282(17) -0.0018(18)
C16 0.060(2) 0.047(2) 0.058(2) -0.0051(17) 0.0275(18) -0.0087(17)
C17 0.052(2) 0.047(2) 0.0437(18) -0.0003(15) 0.0173(15) 0.0042(16)
C18 0.084(3) 0.060(2) 0.060(2) -0.0064(19) 0.043(2) -0.012(2)
C19 0.084(3) 0.057(2) 0.066(2) -0.013(2) 0.040(2) -0.017(2)
C20 0.057(2) 0.057(2) 0.049(2) -0.0015(17) 0.0086(17) 0.0046(18)
C21 0.061(3) 0.094(3) 0.073(3) -0.013(3) 0.005(2) 0.016(2)
C22 0.065(3) 0.132(5) 0.105(4) -0.023(4) -0.008(3) 0.001(3)
C23 0.084(4) 0.125(5) 0.084(4) -0.029(3) -0.012(3) -0.005(3)
C24 0.094(4) 0.079(3) 0.067(3) -0.023(2) 0.009(2) -0.007(3)
C25 0.069(2) 0.053(2) 0.047(2) -0.0039(17) 0.0117(18) -0.0025(19)
C26 0.068(2) 0.044(2) 0.051(2) -0.0014(16) 0.0259(18) 0.0040(17)
C27 0.087(3) 0.051(2) 0.074(3) -0.016(2) 0.041(2) -0.002(2)
C28 0.068(3) 0.062(3) 0.101(3) -0.011(2) 0.043(3) 0.007(2)
C29 0.061(2) 0.058(3) 0.091(3) -0.006(2) 0.029(2) 0.005(2)
C30 0.060(2) 0.048(2) 0.059(2) -0.0042(17) 0.0209(18) -0.0022(17)
C31 0.057(2) 0.0408(19) 0.0453(18) 0.0001(15) 0.0245(16) 0.0024(16)
C32 0.052(2) 0.058(2) 0.0453(18) 0.0060(16) 0.0189(16) 0.0097(17)
C33 0.055(2) 0.052(2) 0.0465(19) 0.0065(16) 0.0149(16) 0.0082(17)
C34 0.0467(19) 0.054(2) 0.0432(18) 0.0060(16) 0.0120(15) -0.0024(16)
C35 0.057(2) 0.073(3) 0.057(2) 0.013(2) 0.0278(18) 0.014(2)
C36 0.054(2) 0.060(2) 0.056(2) 0.0124(18) 0.0194(17) 0.0159(18)
C37 0.071(3) 0.072(3) 0.058(2) -0.001(2) 0.030(2) -0.018(2)
C38 0.065(3) 0.132(5) 0.077(3) 0.009(3) 0.016(2) -0.028(3)
C39 0.088(4) 0.193(7) 0.118(5) -0.002(5) 0.031(4) -0.059(4)
C40 0.126(6) 0.172(7) 0.128(6) -0.003(5) 0.059(5) -0.082(5)
C41 0.143(5) 0.109(5) 0.094(4) 0.000(3) 0.060(4) -0.054(4)
C42 0.108(4) 0.067(3) 0.062(3) 0.004(2) 0.042(3) -0.017(3)
C43 0.111(4) 0.050(2) 0.051(2) 0.0040(18) 0.039(2) 0.005(2)
C44 0.163(5) 0.065(3) 0.050(3) 0.014(2) 0.043(3) 0.025(3)
C45 0.156(6) 0.093(4) 0.045(2) 0.015(2) 0.022(3) 0.063(4)
C46 0.103(4) 0.109(4) 0.050(2) 0.009(3) 0.009(2) 0.045(3)
C47 0.075(3) 0.079(3) 0.049(2) 0.008(2) 0.011(2) 0.014(2)
C48 0.077(3) 0.052(2) 0.0417(19) 0.0064(16) 0.0187(18) 0.0133(19)
C49 0.060(2) 0.049(2) 0.054(2) 0.0032(17) 0.0258(18) -0.0059(17)
C50 0.062(2) 0.050(2) 0.050(2) -0.0017(16) 0.0262(17) -0.0005(17)
C51 0.067(3) 0.066(3) 0.069(3) -0.005(2) 0.013(2) -0.007(2)
C52 0.070(3) 0.089(4) 0.089(4) 0.007(3) -0.002(3) -0.008(3)
C53 0.058(3) 0.080(3) 0.117(4) 0.023(3) 0.026(3) -0.004(2)
C54 0.090(3) 0.061(3) 0.101(4) 0.007(3) 0.050(3) 0.011(3)
C55 0.081(3) 0.057(2) 0.064(2) 0.001(2) 0.030(2) 0.007(2)
C56 0.086(3) 0.057(2) 0.078(3) 0.015(2) 0.052(2) 0.020(2)
C57 0.093(3) 0.056(2) 0.070(3) 0.013(2) 0.054(2) 0.017(2)
C58 0.062(2) 0.049(2) 0.051(2) 0.0026(16) 0.0257(17) -0.0018(17)
C59 0.058(2) 0.050(2) 0.059(2) 0.0011(18) 0.0214(18) 0.0079(17)
C60 0.062(2) 0.057(2) 0.061(2) 0.0045(18) 0.0318(19) 0.0062(19)
C61 0.063(2) 0.050(2) 0.0476(19) -0.0051(16) 0.0247(17) -0.0055(17)
C62 0.066(3) 0.070(3) 0.059(2) 0.003(2) 0.022(2) -0.004(2)
C63 0.070(3) 0.098(4) 0.093(4) -0.010(3) 0.023(3) -0.019(3)
C64 0.087(4) 0.099(4) 0.114(4) 0.010(3) 0.047(3) -0.026(3)
C65 0.101(4) 0.076(3) 0.080(3) 0.012(2) 0.045(3) -0.015(3)
C66 0.076(3) 0.051(2) 0.047(2) 0.0000(16) 0.0253(19) -0.0067(19)
C67 0.085(3) 0.051(2) 0.049(2) -0.0002(17) 0.026(2) 0.006(2)
C68 0.106(4) 0.083(3) 0.057(3) 0.014(2) 0.023(3) 0.019(3)
C69 0.101(4) 0.125(5) 0.062(3) 0.009(3) 0.006(3) 0.032(4)
C70 0.077(3) 0.113(4) 0.084(4) -0.011(3) 0.004(3) 0.011(3)
C71 0.064(3) 0.075(3) 0.077(3) 0.001(2) 0.011(2) -0.005(2)
C72 0.070(2) 0.050(2) 0.0445(19) -0.0065(16) 0.0153(18) -0.0042(18)

loop_
_atom_type_symbol
_atom_type_description
_atom_type_scat_dispersion_real
_atom_type_scat_dispersion_imag
_atom_type_scat_source
C C 0.0030 0.0020 'International Tables Vol C Tables 4.2.6.8 and 6.1.1.4'
H H 0.0000 0.0000 'International Tables Vol C Tables 4.2.6.8 and 6.1.1.4'
N N 0.0060 0.0030 'International Tables Vol C Tables 4.2.6.8 and 6.1.1.4'
Si Si 0.0820 0.0700 'International Tables Vol C Tables 4.2.6.8 and 6.1.1.4'

loop_
_geom_angle_atom_site_label_1
_geom_angle_atom_site_label_2
_geom_angle_atom_site_label_3
_geom_angle
_geom_angle_site_symmetry_1
_geom_angle_site_symmetry_3
C2 Si1 C3 108.02(15) . .
C2 Si1 C4 110.22(15) . .
C3 Si1 C4 108.37(15) . .
C2 Si1 C1 108.88(16) . .
C3 Si1 C1 112.08(15) . .
C4 Si1 C1 109.26(15) . .
C49 Si2 C49 108.9(2) 2 .
C49 Si2 C50 108.68(16) 2 .
C49 Si2 C50 111.16(15) . .
C49 Si2 C50 111.16(15) 2 2
C49 Si2 C50 108.68(16) . 2
C50 Si2 C50 108.3(2) . 2
C20 N1 C31 108.1(3) . .
C20 N1 C17 125.9(3) . .
C31 N1 C17 126.0(3) . .
C48 N2 C37 108.3(3) . .
C48 N2 C34 126.2(3) . .
C37 N2 C34 125.2(3) . .
C61 N3 C72 109.1(3) . .
C61 N3 C58 125.7(3) . .
C72 N3 C58 125.2(3) . .
C5 C1 C9 115.0(4) . .
C5 C1 Si1 121.6(3) . .
C9 C1 Si1 123.4(3) . .
C14 C2 C10 115.5(3) . .
C14 C2 Si1 122.5(3) . .
C10 C2 Si1 122.1(3) . .
C19 C3 C15 116.0(3) . .
C19 C3 Si1 123.2(3) . .
C15 C3 Si1 120.8(2) . .
C36 C4 C32 115.9(3) . .
C36 C4 Si1 123.6(3) . .
C32 C4 Si1 120.4(2) . .
C1 C5 C6 121.5(5) . .
C1 C5 H5 119.3 . .
C6 C5 H5 119.3 . .
C7 C6 C5 121.6(5) . .
C7 C6 H6 119.2 . .
C5 C6 H6 119.2 . .
C6 C7 C8 118.9(5) . .
C6 C7 H7 120.6 . .
C8 C7 H7 120.6 . .
C7 C8 C9 119.9(5) . .
C7 C8 H8 120.1 . .
C9 C8 H8 120.1 . .
C8 C9 C1 123.0(5) . .
C8 C9 H9 118.5 . .
C1 C9 H9 118.5 . .
C11 C10 C2 121.5(4) . .
C11 C10 H10 119.3 . .
C2 C10 H10 119.3 . .
C12 C11 C10 120.8(4) . .
C12 C11 H11 119.6 . .
C10 C11 H11 119.6 . .
C13 C12 C11 118.9(4) . .
C13 C12 H12 120.5 . .
C11 C12 H12 120.5 . .
C12 C13 C14 120.9(4) . .
C12 C13 H13 119.6 . .
C14 C13 H13 119.6 . .
C13 C14 C2 122.4(4) . .
C13 C14 H14 118.8 . .
C2 C14 H14 118.8 . .
C16 C15 C3 121.9(3) . .
C16 C15 H15 119.0 . .
C3 C15 H15 119.0 . .
C15 C16 C17 120.2(3) . .
C15 C16 H16 119.9 . .
C17 C16 H16 119.9 . .
C18 C17 C16 119.5(3) . .
C18 C17 N1 120.0(3) . .
C16 C17 N1 120.5(3) . .
C19 C18 C17 119.7(3) . .
C19 C18 H18 120.1 . .
C17 C18 H18 120.1 . .
C18 C19 C3 122.6(4) . .
C18 C19 H19 118.7 . .
C3 C19 H19 118.7 . .
C21 C20 N1 129.3(4) . .
C21 C20 C25 121.7(4) . .
N1 C20 C25 109.0(3) . .
C20 C21 C22 117.5(4) . .
C20 C21 H21 121.3 . .
C22 C21 H21 121.3 . .
C23 C22 C21 121.7(5) . .
C23 C22 H22 119.2 . .
C21 C22 H22 119.2 . .
C24 C23 C22 121.6(5) . .
C24 C23 H23 119.2 . .
C22 C23 H23 119.2 . .
C23 C24 C25 118.2(4) . .
C23 C24 H24 120.9 . .
C25 C24 H24 120.9 . .
C20 C25 C24 119.4(4) . .
C20 C25 C26 107.1(3) . .
C24 C25 C26 133.5(4) . .
C27 C26 C31 118.8(4) . .
C27 C26 C25 134.2(4) . .
C31 C26 C25 106.9(3) . .
C28 C27 C26 119.9(4) . .
C28 C27 H27 120.1 . .
C26 C27 H27 120.1 . .
C27 C28 C29 120.2(4) . .
C27 C28 H28 119.9 . .
C29 C28 H28 119.9 . .
C30 C29 C28 121.7(4) . .
C30 C29 H29 119.1 . .
C28 C29 H29 119.1 . .
C29 C30 C31 117.5(4) . .
C29 C30 H30 121.3 . .
C31 C30 H30 121.3 . .
C30 C31 N1 129.2(3) . .
C30 C31 C26 121.9(3) . .
N1 C31 C26 108.9(3) . .
C33 C32 C4 122.5(3) . .
C33 C32 H32 118.8 . .
C4 C32 H32 118.8 . .
C34 C33 C32 120.0(3) . .
C34 C33 H33 120.0 . .
C32 C33 H33 120.0 . .
C33 C34 C35 119.4(3) . .
C33 C34 N2 121.0(3) . .
C35 C34 N2 119.5(3) . .
C34 C35 C36 120.0(3) . .
C34 C35 H35 120.0 . .
C36 C35 H35 120.0 . .
C35 C36 C4 122.1(3) . .
C35 C36 H36 119.0 . .
C4 C36 H36 119.0 . .
C38 C37 N2 129.8(4) . .
C38 C37 C42 121.9(4) . .
N2 C37 C42 108.3(4) . .
C37 C38 C39 116.1(5) . .
C37 C38 H38 121.9 . .
C39 C38 H38 121.9 . .
C40 C39 C38 123.0(6) . .
C40 C39 H39 118.5 . .
C38 C39 H39 118.5 . .
C41 C40 C39 120.1(6) . .
C41 C40 H40 120.0 . .
C39 C40 H40 120.0 . .
C40 C41 C42 120.1(6) . .
C40 C41 H41 120.0 . .
C42 C41 H41 120.0 . .
C41 C42 C37 118.8(5) . .
C41 C42 C43 133.8(5) . .
C37 C42 C43 107.4(4) . .
C48 C43 C44 117.9(5) . .
C48 C43 C42 107.9(4) . .
C44 C43 C42 134.2(4) . .
C45 C44 C43 119.6(5) . .
C45 C44 H44 120.2 . .
C43 C44 H44 120.2 . .
C46 C45 C44 120.3(5) . .
C46 C45 H45 119.9 . .
C44 C45 H45 119.9 . .
C45 C46 C47 122.8(5) . .
C45 C46 H46 118.6 . .
C47 C46 H46 118.6 . .
C46 C47 C48 117.0(4) . .
C46 C47 H47 121.5 . .
C48 C47 H47 121.5 . .
C47 C48 N2 129.4(3) . .
C47 C48 C43 122.4(4) . .
N2 C48 C43 108.1(4) . .
C51 C49 C55 115.7(4) . .
C51 C49 Si2 122.5(3) . .
C55 C49 Si2 121.7(3) . .
C56 C50 C60 116.1(3) . .
C56 C50 Si2 122.2(3) . .
C60 C50 Si2 121.6(3) . .
C52 C51 C49 122.4(4) . .
C52 C51 H51 118.8 . .
C49 C51 H51 118.8 . .
C53 C52 C51 120.3(5) . .
C53 C52 H52 119.8 . .
C51 C52 H52 119.8 . .
C52 C53 C54 119.4(5) . .
C52 C53 H53 120.3 . .
C54 C53 H53 120.3 . .
C53 C54 C55 119.9(5) . .
C53 C54 H54 120.1 . .
C55 C54 H54 120.1 . .
C54 C55 C49 122.2(4) . .
C54 C55 H55 118.9 . .
C49 C55 H55 118.9 . .
C57 C56 C50 121.9(4) . .
C57 C56 H56 119.0 . .
C50 C56 H56 119.0 . .
C58 C57 C56 119.9(3) . .
C58 C57 H57 120.1 . .
C56 C57 H57 120.1 . .
C57 C58 C59 119.8(3) . .
C57 C58 N3 119.4(3) . .
C59 C58 N3 120.8(3) . .
C60 C59 C58 119.9(3) . .
C60 C59 H59 120.1 . .
C58 C59 H59 120.1 . .
C59 C60 C50 122.4(3) . .
C59 C60 H60 118.8 . .
C50 C60 H60 118.8 . .
N3 C61 C62 129.7(3) . .
N3 C61 C66 108.4(3) . .
C62 C61 C66 121.8(4) . .
C63 C62 C61 117.2(4) . .
C63 C62 H62 121.4 . .
C61 C62 H62 121.4 . .
C62 C63 C64 121.9(5) . .
C62 C63 H63 119.1 . .
C64 C63 H63 119.1 . .
C65 C64 C63 120.6(4) . .
C65 C64 H64 119.7 . .
C63 C64 H64 119.7 . .
C64 C65 C66 119.6(4) . .
C64 C65 H65 120.2 . .
C66 C65 H65 120.2 . .
C65 C66 C61 118.9(4) . .
C65 C66 C67 134.0(4) . .
C61 C66 C67 107.0(3) . .
C68 C67 C72 118.3(4) . .
C68 C67 C66 134.0(4) . .
C72 C67 C66 107.7(3) . .
C69 C68 C67 119.2(5) . .
C69 C68 H68 120.4 . .
C67 C68 H68 120.4 . .
C68 C69 C70 121.3(5) . .
C68 C69 H69 119.4 . .
C70 C69 H69 119.4 . .
C71 C70 C69 121.4(5) . .
C71 C70 H70 119.3 . .
C69 C70 H70 119.3 . .
C72 C71 C70 117.6(5) . .
C72 C71 H71 121.2 . .
C70 C71 H71 121.2 . .
C71 C72 N3 130.1(4) . .
C71 C72 C67 122.2(4) . .
N3 C72 C67 107.7(3) . .

loop_
_geom_bond_atom_site_label_1
_geom_bond_atom_site_label_2
_geom_bond_distance
_geom_bond_site_symmetry_2
Si1 C2 1.860(4) .
Si1 C3 1.874(3) .
Si1 C4 1.876(3) .
Si1 C1 1.877(4) .
Si2 C49 1.868(4) 2
Si2 C49 1.868(4) .
Si2 C50 1.873(4) .
Si2 C50 1.873(4) 2
N1 C20 1.389(5) .
N1 C31 1.394(4) .
N1 C17 1.418(4) .
N2 C48 1.402(5) .
N2 C37 1.403(5) .
N2 C34 1.420(4) .
N3 C61 1.386(5) .
N3 C72 1.392(5) .
N3 C58 1.431(4) .
C1 C5 1.355(6) .
C1 C9 1.379(5) .
C2 C14 1.385(5) .
C2 C10 1.395(5) .
C3 C19 1.392(5) .
C3 C15 1.398(5) .
C4 C36 1.388(4) .
C4 C32 1.397(5) .
C5 C6 1.385(7) .
C5 H5 0.9300 .
C6 C7 1.334(7) .
C6 H6 0.9300 .
C7 C8 1.334(7) .
C7 H7 0.9300 .
C8 C9 1.376(7) .
C8 H8 0.9300 .
C9 H9 0.9300 .
C10 C11 1.380(6) .
C10 H10 0.9300 .
C11 C12 1.363(6) .
C11 H11 0.9300 .
C12 C13 1.350(6) .
C12 H12 0.9300 .
C13 C14 1.370(6) .
C13 H13 0.9300 .
C14 H14 0.9300 .
C15 C16 1.376(5) .
C15 H15 0.9300 .
C16 C17 1.378(4) .
C16 H16 0.9300 .
C17 C18 1.377(5) .
C18 C19 1.377(5) .
C18 H18 0.9300 .
C19 H19 0.9300 .
C20 C21 1.368(5) .
C20 C25 1.399(5) .
C21 C22 1.377(6) .
C21 H21 0.9300 .
C22 C23 1.370(7) .
C22 H22 0.9300 .
C23 C24 1.359(7) .
C23 H23 0.9300 .
C24 C25 1.400(6) .
C24 H24 0.9300 .
C25 C26 1.434(5) .
C26 C27 1.389(5) .
C26 C31 1.401(5) .
C27 C28 1.377(6) .
C27 H27 0.9300 .
C28 C29 1.387(6) .
C28 H28 0.9300 .
C29 C30 1.380(5) .
C29 H29 0.9300 .
C30 C31 1.390(5) .
C30 H30 0.9300 .
C32 C33 1.375(5) .
C32 H32 0.9300 .
C33 C34 1.373(4) .
C33 H33 0.9300 .
C34 C35 1.374(5) .
C35 C36 1.386(5) .
C35 H35 0.9300 .
C36 H36 0.9300 .
C37 C38 1.368(6) .
C37 C42 1.404(6) .
C38 C39 1.387(7) .
C38 H38 0.9300 .
C39 C40 1.364(9) .
C39 H39 0.9300 .
C40 C41 1.344(9) .
C40 H40 0.9300 .
C41 C42 1.382(7) .
C41 H41 0.9300 .
C42 C43 1.423(7) .
C43 C48 1.402(5) .
C43 C44 1.406(6) .
C44 C45 1.374(8) .
C44 H44 0.9300 .
C45 C46 1.364(8) .
C45 H45 0.9300 .
C46 C47 1.375(6) .
C46 H46 0.9300 .
C47 C48 1.381(6) .
C47 H47 0.9300 .
C49 C51 1.387(5) .
C49 C55 1.391(5) .
C50 C56 1.394(5) .
C50 C60 1.399(5) .
C51 C52 1.372(6) .
C51 H51 0.9300 .
C52 C53 1.366(7) .
C52 H52 0.9300 .
C53 C54 1.370(7) .
C53 H53 0.9300 .
C54 C55 1.382(6) .
C54 H54 0.9300 .
C55 H55 0.9300 .
C56 C57 1.377(5) .
C56 H56 0.9300 .
C57 C58 1.376(5) .
C57 H57 0.9300 .
C58 C59 1.377(5) .
C59 C60 1.366(5) .
C59 H59 0.9300 .
C60 H60 0.9300 .
C61 C62 1.391(5) .
C61 C66 1.404(5) .
C62 C63 1.375(6) .
C62 H62 0.9300 .
C63 C64 1.391(7) .
C63 H63 0.9300 .
C64 C65 1.364(7) .
C64 H64 0.9300 .
C65 C66 1.392(6) .
C65 H65 0.9300 .
C66 C67 1.424(6) .
C67 C68 1.398(6) .
C67 C72 1.406(5) .
C68 C69 1.357(7) .
C68 H68 0.9300 .
C69 C70 1.378(7) .
C69 H69 0.9300 .
C70 C71 1.373(7) .
C70 H70 0.9300 .
C71 C72 1.369(6) .
C71 H71 0.9300 .

loop_
_geom_torsion_atom_site_label_1
_geom_torsion_atom_site_label_2
_geom_torsion_atom_site_label_3
_geom_torsion_atom_site_label_4
_geom_torsion
_geom_torsion_site_symmetry_1
C2 Si1 C1 C5 117.1(5) .
C3 Si1 C1 C5 -123.5(4) .
C4 Si1 C1 C5 -3.3(5) .
C2 Si1 C1 C9 -62.4(4) .
C3 Si1 C1 C9 57.1(4) .
C4 Si1 C1 C9 177.2(3) .
C3 Si1 C2 C14 4.2(4) .
C4 Si1 C2 C14 -114.0(3) .
C1 Si1 C2 C14 126.1(3) .
C3 Si1 C2 C10 -175.4(3) .
C4 Si1 C2 C10 66.4(3) .
C1 Si1 C2 C10 -53.4(3) .
C2 Si1 C3 C19 92.0(3) .
C4 Si1 C3 C19 -148.6(3) .
C1 Si1 C3 C19 -28.0(4) .
C2 Si1 C3 C15 -84.7(3) .
C4 Si1 C3 C15 34.7(3) .
C1 Si1 C3 C15 155.4(3) .
C2 Si1 C4 C36 -16.8(4) .
C3 Si1 C4 C36 -134.9(3) .
C1 Si1 C4 C36 102.8(3) .
C2 Si1 C4 C32 161.6(3) .
C3 Si1 C4 C32 43.6(3) .
C1 Si1 C4 C32 -78.8(3) .
C9 C1 C5 C6 5.3(9) .
Si1 C1 C5 C6 -174.2(6) .
C1 C5 C6 C7 -3.7(12) .
C5 C6 C7 C8 -0.1(12) .
C6 C7 C8 C9 2.0(9) .
C7 C8 C9 C1 -0.1(8) .
C5 C1 C9 C8 -3.5(7) .
Si1 C1 C9 C8 176.0(4) .
C14 C2 C10 C11 1.4(6) .
Si1 C2 C10 C11 -179.0(3) .
C2 C10 C11 C12 -1.8(7) .
C10 C11 C12 C13 0.5(7) .
C11 C12 C13 C14 1.3(7) .
C12 C13 C14 C2 -1.7(7) .
C10 C2 C14 C13 0.3(6) .
Si1 C2 C14 C13 -179.3(4) .
C19 C3 C15 C16 0.1(5) .
Si1 C3 C15 C16 177.0(3) .
C3 C15 C16 C17 -1.4(6) .
C15 C16 C17 C18 1.4(6) .
C15 C16 C17 N1 -180.0(3) .
C20 N1 C17 C18 -126.2(4) .
C31 N1 C17 C18 55.5(5) .
C20 N1 C17 C16 55.1(5) .
C31 N1 C17 C16 -123.1(4) .
C16 C17 C18 C19 -0.1(6) .
N1 C17 C18 C19 -178.8(4) .
C17 C18 C19 C3 -1.2(7) .
C15 C3 C19 C18 1.2(6) .
Si1 C3 C19 C18 -175.6(3) .
C31 N1 C20 C21 179.3(4) .
C17 N1 C20 C21 0.8(6) .
C31 N1 C20 C25 -1.2(4) .
C17 N1 C20 C25 -179.7(3) .
N1 C20 C21 C22 179.9(5) .
C25 C20 C21 C22 0.5(7) .
C20 C21 C22 C23 -0.5(9) .
C21 C22 C23 C24 0.5(10) .
C22 C23 C24 C25 -0.5(9) .
C21 C20 C25 C24 -0.5(6) .
N1 C20 C25 C24 180.0(4) .
C21 C20 C25 C26 -179.6(4) .
N1 C20 C25 C26 0.9(4) .
C23 C24 C25 C20 0.5(7) .
C23 C24 C25 C26 179.3(5) .
C20 C25 C26 C27 177.5(4) .
C24 C25 C26 C27 -1.4(8) .
C20 C25 C26 C31 -0.3(4) .
C24 C25 C26 C31 -179.1(4) .
C31 C26 C27 C28 1.0(6) .
C25 C26 C27 C28 -176.5(4) .
C26 C27 C28 C29 0.0(7) .
C27 C28 C29 C30 -0.7(7) .
C28 C29 C30 C31 0.4(6) .
C29 C30 C31 N1 177.3(3) .
C29 C30 C31 C26 0.7(5) .
C20 N1 C31 C30 -176.0(4) .
C17 N1 C31 C30 2.5(6) .
C20 N1 C31 C26 1.0(4) .
C17 N1 C31 C26 179.5(3) .
C27 C26 C31 C30 -1.4(5) .
C25 C26 C31 C30 176.8(3) .
C27 C26 C31 N1 -178.7(3) .
C25 C26 C31 N1 -0.5(4) .
C36 C4 C32 C33 1.0(5) .
Si1 C4 C32 C33 -177.6(3) .
C4 C32 C33 C34 -1.2(6) .
C32 C33 C34 C35 -1.2(6) .
C32 C33 C34 N2 177.6(3) .
C48 N2 C34 C33 46.0(5) .
C37 N2 C34 C33 -126.9(4) .
C48 N2 C34 C35 -135.3(4) .
C37 N2 C34 C35 51.9(5) .
C33 C34 C35 C36 3.8(6) .
N2 C34 C35 C36 -175.0(3) .
C34 C35 C36 C4 -4.1(6) .
C32 C4 C36 C35 1.7(6) .
Si1 C4 C36 C35 -179.8(3) .
C48 N2 C37 C38 -178.5(5) .
C34 N2 C37 C38 -4.5(7) .
C48 N2 C37 C42 0.1(5) .
C34 N2 C37 C42 174.0(3) .
N2 C37 C38 C39 178.3(5) .
C42 C37 C38 C39 -0.1(8) .
C37 C38 C39 C40 0.8(10) .
C38 C39 C40 C41 -0.8(12) .
C39 C40 C41 C42 0.0(11) .
C40 C41 C42 C37 0.6(9) .
C40 C41 C42 C43 -178.3(6) .
C38 C37 C42 C41 -0.6(7) .
N2 C37 C42 C41 -179.3(4) .
C38 C37 C42 C43 178.6(4) .
N2 C37 C42 C43 0.0(5) .
C41 C42 C43 C48 179.1(5) .
C37 C42 C43 C48 0.0(5) .
C41 C42 C43 C44 -2.3(9) .
C37 C42 C43 C44 178.6(4) .
C48 C43 C44 C45 -0.6(6) .
C42 C43 C44 C45 -179.1(5) .
C43 C44 C45 C46 1.6(7) .
C44 C45 C46 C47 -1.4(8) .
C45 C46 C47 C48 0.1(7) .
C46 C47 C48 N2 178.6(4) .
C46 C47 C48 C43 0.9(6) .
C37 N2 C48 C47 -178.0(4) .
C34 N2 C48 C47 8.1(6) .
C37 N2 C48 C43 -0.1(4) .
C34 N2 C48 C43 -173.9(3) .
C44 C43 C48 C47 -0.7(6) .
C42 C43 C48 C47 178.1(4) .
C44 C43 C48 N2 -178.8(3) .
C42 C43 C48 N2 0.1(4) .
C49 Si2 C49 C51 -121.9(3) 2
C50 Si2 C49 C51 118.4(3) .
C50 Si2 C49 C51 -0.7(4) 2
C49 Si2 C49 C55 55.3(3) 2
C50 Si2 C49 C55 -64.4(3) .
C50 Si2 C49 C55 176.5(3) 2
C49 Si2 C50 C56 -100.0(4) 2
C49 Si2 C50 C56 19.8(4) .
C50 Si2 C50 C56 139.2(4) 2
C49 Si2 C50 C60 77.3(3) 2
C49 Si2 C50 C60 -162.9(3) .
C50 Si2 C50 C60 -43.6(3) 2
C55 C49 C51 C52 -1.2(6) .
Si2 C49 C51 C52 176.1(3) .
C49 C51 C52 C53 1.8(7) .
C51 C52 C53 C54 -0.6(7) .
C52 C53 C54 C55 -1.2(7) .
C53 C54 C55 C49 1.9(7) .
C51 C49 C55 C54 -0.6(6) .
Si2 C49 C55 C54 -177.9(3) .
C60 C50 C56 C57 -1.4(6) .
Si2 C50 C56 C57 175.9(3) .
C50 C56 C57 C58 2.7(7) .
C56 C57 C58 C59 -1.9(6) .
C56 C57 C58 N3 176.5(4) .
C61 N3 C58 C57 -51.6(5) .
C72 N3 C58 C57 129.8(4) .
C61 N3 C58 C59 126.8(4) .
C72 N3 C58 C59 -51.8(5) .
C57 C58 C59 C60 -0.2(6) .
N3 C58 C59 C60 -178.5(3) .
C58 C59 C60 C50 1.4(6) .
C56 C50 C60 C59 -0.6(6) .
Si2 C50 C60 C59 -178.0(3) .
C72 N3 C61 C62 177.1(4) .
C58 N3 C61 C62 -1.7(6) .
C72 N3 C61 C66 0.0(4) .
C58 N3 C61 C66 -178.8(3) .
N3 C61 C62 C63 -177.9(4) .
C66 C61 C62 C63 -1.2(6) .
C61 C62 C63 C64 -0.5(7) .
C62 C63 C64 C65 1.5(8) .
C63 C64 C65 C66 -0.7(8) .
C64 C65 C66 C61 -1.0(7) .
C64 C65 C66 C67 177.4(5) .
N3 C61 C66 C65 179.3(4) .
C62 C61 C66 C65 1.9(6) .
N3 C61 C66 C67 0.6(4) .
C62 C61 C66 C67 -176.8(4) .
C65 C66 C67 C68 -0.3(8) .
C61 C66 C67 C68 178.2(4) .
C65 C66 C67 C72 -179.4(4) .
C61 C66 C67 C72 -0.9(4) .
C72 C67 C68 C69 0.2(7) .
C66 C67 C68 C69 -178.8(5) .
C67 C68 C69 C70 -1.7(8) .
C68 C69 C70 C71 2.1(8) .
C69 C70 C71 C72 -0.9(7) .
C70 C71 C72 N3 178.5(4) .
C70 C71 C72 C67 -0.5(6) .
C61 N3 C72 C71 -179.7(4) .
C58 N3 C72 C71 -0.9(6) .
C61 N3 C72 C67 -0.6(4) .
C58 N3 C72 C67 178.2(3) .
C68 C67 C72 C71 0.9(6) .
C66 C67 C72 C71 -179.9(4) .
C68 C67 C72 N3 -178.3(3) .
C66 C67 C72 N3 0.9(4) .
